data_2229089
loop_
_publ_author_name
'Jiang, Tao'
'Ng, Seik Weng'

_publ_section_title
;
 <i>catena</i>-Poly[[aquabis[2-(3-benzoylphenyl)propanoato-\k^2^<i>O</i>^1^,<i>O</i>^1'^]cadmium(II)]-\m-4,4'-bipyridine-\k^2^<i>N</i>:<i>N</i>']
;
_journal_coeditor_code HG2790
_journal_issue 2
_journal_name_full 'Acta Crystallographica Section E'
_journal_page_first m209
_journal_paper_doi 10.1107/S1600536811001280
_journal_volume 67
_journal_year 2011
_chemical_formula_iupac '[Cd (C16 H13 O3)2 (C10 H8 N2) (H2 O)]'
_chemical_formula_moiety 'C42 H36 Cd N2 O7'
_chemical_formula_sum 'C42 H36 Cd N2 O7'
_chemical_formula_weight 793.13
_chemical_name_systematic
;
<i>catena</i>-Poly[[aquabis[2-(3-benzoylphenyl)propanoato-
\k^2^<i>O</i>^1^,<i>O</i>^1'^]cadmium(II)]-\m-4,4'-bipyridine-
\k^2^<i>N</i>:<i>N</i>']
;
_space_group_IT_number 15
_symmetry_cell_setting monoclinic
_symmetry_space_group_name_Hall '-C 2yc'
_symmetry_space_group_name_H-M 'C 1 2/c 1'
_atom_sites_solution_hydrogens geom
_atom_sites_solution_primary direct
_atom_sites_solution_secondary difmap
_audit_creation_method SHELXL-97
_cell_angle_alpha 90.00
_cell_angle_beta 119.5390(10)
_cell_angle_gamma 90.00
_cell_formula_units_Z 4
_cell_length_a 28.3242(5)
_cell_length_b 6.2561(2)
_cell_length_c 23.6171(4)
_cell_measurement_reflns_used 24003
_cell_measurement_temperature 293(2)
_cell_measurement_theta_max 27.4
_cell_measurement_theta_min 3.2
_cell_volume 3640.97(15)
_computing_cell_refinement 'RAPID-AUTO (Rigaku, 1998)'
_computing_data_collection 'RAPID-AUTO (Rigaku, 1998)'
_computing_data_reduction 'CrystalStructure (Rigaku/MSC, 2002)'
_computing_molecular_graphics 'X-SEED (Barbour, 2001)'
_computing_publication_material 'publCIF (Westrip, 2010)'
_computing_structure_refinement 'SHELXL97 (Sheldrick, 2008)'
_computing_structure_solution 'SHELXS97 (Sheldrick, 2008)'
_diffrn_ambient_temperature 293(2)
_diffrn_detector_area_resol_mean 10.000
_diffrn_measured_fraction_theta_full 0.994
_diffrn_measured_fraction_theta_max 0.994
_diffrn_measurement_device_type 'Rigaku R-AXIS RAPID'
_diffrn_measurement_method \w
_diffrn_radiation_monochromator graphite
_diffrn_radiation_source 'fine-focus sealed tube'
_diffrn_radiation_type MoK\a
_diffrn_radiation_wavelength 0.71073
_diffrn_reflns_av_R_equivalents 0.0229
_diffrn_reflns_av_sigmaI/netI 0.0152
_diffrn_reflns_limit_h_max 33
_diffrn_reflns_limit_h_min -36
_diffrn_reflns_limit_k_max 8
_diffrn_reflns_limit_k_min -8
_diffrn_reflns_limit_l_max 30
_diffrn_reflns_limit_l_min -29
_diffrn_reflns_number 25489
_diffrn_reflns_theta_full 27.44
_diffrn_reflns_theta_max 27.44
_diffrn_reflns_theta_min 3.15
_diffrn_standards_decay_% 0
_diffrn_standards_interval_count 0
_diffrn_standards_interval_time 0
_diffrn_standards_number 0
_exptl_absorpt_coefficient_mu 0.654
_exptl_absorpt_correction_T_max 0.9083
_exptl_absorpt_correction_T_min 0.8749
_exptl_absorpt_correction_type multi-scan
_exptl_absorpt_process_details '(ABSCOR; Higashi, 1995)'
_exptl_crystal_colour Colorless
_exptl_crystal_density_diffrn 1.447
_exptl_crystal_density_method 'not measured'
_exptl_crystal_description Prism
_exptl_crystal_F_000 1624
_exptl_crystal_size_max 0.21
_exptl_crystal_size_mid 0.17
_exptl_crystal_size_min 0.15
_refine_diff_density_max 0.857
_refine_diff_density_min -0.318
_refine_ls_extinction_method none
_refine_ls_goodness_of_fit_ref 1.104
_refine_ls_hydrogen_treatment constr
_refine_ls_matrix_type full
_refine_ls_number_parameters 246
_refine_ls_number_reflns 4128
_refine_ls_number_restraints 1
_refine_ls_restrained_S_all 1.106
_refine_ls_R_factor_all 0.0342
_refine_ls_R_factor_gt 0.0321
_refine_ls_shift/su_max 0.001
_refine_ls_shift/su_mean 0.001
_refine_ls_structure_factor_coef Fsqd
_refine_ls_weighting_details 'calc w=1/[\s^2^(Fo^2^)+(0.0418P)^2^+4.0713P] where P=(Fo^2^+2Fc^2^)/3'
_refine_ls_weighting_scheme calc
_refine_ls_wR_factor_gt 0.0808
_refine_ls_wR_factor_ref 0.0825
_reflns_number_gt 3904
_reflns_number_total 4128
_reflns_threshold_expression I>2\s(I)
_cod_data_source_file hg2790.cif
_cod_data_source_block I
_cod_original_sg_symbol_H-M 'C 2/c'
_cod_database_code 2229089
_cod_database_fobs_code 2229089

loop_
_symmetry_equiv_pos_as_xyz
'x, y, z'
'x, -y, z+1/2'
'x+1/2, y+1/2, z'
'x+1/2, -y+1/2, z+1/2'
'-x, -y, -z'
'-x, y, -z-1/2'
'-x+1/2, -y+1/2, -z'
'-x+1/2, y+1/2, -z-1/2'

loop_
_atom_site_type_symbol
_atom_site_label
_atom_site_fract_x
_atom_site_fract_y
_atom_site_fract_z
_atom_site_U_iso_or_equiv
_atom_site_adp_type
_atom_site_calc_flag
_atom_site_refinement_flags
_atom_site_occupancy
_atom_site_disorder_assembly
_atom_site_disorder_group
Cd Cd1 0.5000 0.57510(3) 0.7500 0.03727(8) Uani d S 1 . .
O O1 0.40639(7) 0.6179(3) 0.67563(9) 0.0607(5) Uani d . 1 . .
O O2 0.43201(9) 0.2876(3) 0.70014(11) 0.0704(5) Uani d . 1 . .
O O3 0.40988(11) 0.0777(4) 0.45591(12) 0.0850(7) Uani d . 1 B .
O O1W 0.5000 0.9428(4) 0.7500 0.0785(10) Uani d S 1 . .
H H1 0.4679 0.9876 0.7303 0.118 Uiso calc R 1 . .
N N1 0.50515(8) 0.5506(3) 0.65299(9) 0.0442(4) Uani d . 1 . .
C C1 0.39770(10) 0.4249(5) 0.66638(11) 0.0532(6) Uani d . 1 B .
C C2 0.34256(14) 0.3558(9) 0.60990(15) 0.1154(18) Uani d D 1 . .
H H2 0.3500 0.2034 0.6086 0.138 Uiso calc PR 0.50 A 1
H H2' 0.3186 0.4612 0.6136 0.138 Uiso calc PR 0.50 A 2
C C3 0.3003(2) 0.3399(14) 0.6217(3) 0.0763(17) Uani d PD 0.50 B 1
H H3A 0.3135 0.2957 0.6659 0.114 Uiso calc PR 0.50 B 1
H H3B 0.2747 0.2366 0.5927 0.114 Uiso calc PR 0.50 B 1
H H3C 0.2828 0.4764 0.6147 0.114 Uiso calc PR 0.50 B 1
C C3' 0.3174(3) 0.1758(11) 0.6087(3) 0.0765(18) Uani d PD 0.50 B 2
H H3'1 0.3217 0.1494 0.6511 0.115 Uiso calc PR 0.50 B 2
H H3'2 0.3328 0.0595 0.5967 0.115 Uiso calc PR 0.50 B 2
H H3'3 0.2795 0.1883 0.5775 0.115 Uiso calc PR 0.50 B 2
C C4 0.33928(11) 0.4258(6) 0.54630(13) 0.0717(10) Uani d . 1 B .
C C5 0.35646(10) 0.2915(5) 0.51355(11) 0.0600(7) Uani d . 1 . .
H H5 0.3699 0.1568 0.5304 0.072 Uiso calc R 1 B .
C C6 0.35392(10) 0.3555(4) 0.45536(11) 0.0512(5) Uani d . 1 B .
C C7 0.33546(11) 0.5580(4) 0.43111(13) 0.0561(6) Uani d . 1 . .
H H7 0.3340 0.6025 0.3927 0.067 Uiso calc R 1 B .
C C8 0.31913(12) 0.6943(6) 0.46458(15) 0.0712(8) Uani d . 1 B .
H H8 0.3070 0.8312 0.4488 0.085 Uiso calc R 1 . .
C C9 0.32088(12) 0.6274(7) 0.52109(16) 0.0799(10) Uani d . 1 . .
H H9 0.3094 0.7198 0.5428 0.096 Uiso calc R 1 B .
C C10 0.37381(11) 0.2037(4) 0.42323(12) 0.0561(6) Uani d . 1 . .
C C11 0.34975(11) 0.2039(4) 0.35106(12) 0.0523(5) Uani d . 1 B .
C C12 0.29677(12) 0.2666(5) 0.30938(14) 0.0625(7) Uani d . 1 . .
H H12 0.2751 0.3145 0.3262 0.075 Uiso calc R 1 B .
C C13 0.27593(15) 0.2578(6) 0.24244(15) 0.0805(9) Uani d . 1 B .
H H13 0.2404 0.3000 0.2144 0.097 Uiso calc R 1 . .
C C14 0.30791(18) 0.1868(6) 0.21779(16) 0.0863(11) Uani d . 1 . .
H H14 0.2938 0.1803 0.1730 0.104 Uiso calc R 1 B .
C C15 0.36051(17) 0.1253(6) 0.25842(18) 0.0837(10) Uani d . 1 B .
H H15 0.3821 0.0796 0.2412 0.100 Uiso calc R 1 . .
C C16 0.38120(13) 0.1315(5) 0.32456(15) 0.0671(7) Uani d . 1 . .
H H16 0.4166 0.0868 0.3520 0.080 Uiso calc R 1 B .
C C17 0.47859(10) 0.6901(4) 0.60522(10) 0.0496(5) Uani d . 1 . .
H H17 0.4608 0.8029 0.6125 0.060 Uiso calc R 1 . .
C C18 0.47596(10) 0.6764(4) 0.54526(10) 0.0492(5) Uani d . 1 . .
H H18 0.4571 0.7794 0.5136 0.059 Uiso calc R 1 . .
C C19 0.50120(9) 0.5111(4) 0.53218(9) 0.0419(4) Uani d . 1 . .
C C20 0.52919(13) 0.3651(5) 0.58225(12) 0.0653(8) Uani d . 1 . .
H H20 0.5471 0.2503 0.5762 0.078 Uiso calc R 1 . .
C C21 0.53023(13) 0.3917(5) 0.64114(12) 0.0634(8) Uani d . 1 . .
H H21 0.5495 0.2932 0.6741 0.076 Uiso calc R 1 . .

loop_
_atom_site_aniso_label
_atom_site_aniso_U_11
_atom_site_aniso_U_22
_atom_site_aniso_U_33
_atom_site_aniso_U_12
_atom_site_aniso_U_13
_atom_site_aniso_U_23
Cd1 0.04538(13) 0.04118(13) 0.02536(11) 0.000 0.01752(9) 0.000
O1 0.0547(10) 0.0751(14) 0.0467(10) 0.0085(9) 0.0207(8) -0.0110(9)
O2 0.0836(14) 0.0608(13) 0.0684(12) -0.0055(11) 0.0386(11) -0.0031(10)
O3 0.1018(17) 0.0817(16) 0.0668(14) 0.0390(13) 0.0380(13) 0.0248(11)
O1W 0.0694(18) 0.0446(16) 0.093(2) 0.000 0.0182(18) 0.000
N1 0.0528(10) 0.0534(12) 0.0303(8) 0.0050(8) 0.0236(8) 0.0042(7)
C1 0.0472(12) 0.082(2) 0.0352(11) -0.0121(12) 0.0238(10) -0.0136(11)
C2 0.077(2) 0.227(5) 0.0424(15) -0.081(3) 0.0299(15) -0.035(2)
C3 0.046(3) 0.108(5) 0.070(4) -0.010(3) 0.025(3) -0.004(4)
C3' 0.087(4) 0.084(5) 0.058(3) -0.036(4) 0.035(3) -0.007(3)
C4 0.0467(13) 0.121(3) 0.0383(13) -0.0263(16) 0.0142(11) -0.0198(15)
C5 0.0533(13) 0.0784(19) 0.0374(11) -0.0092(12) 0.0139(10) 0.0032(12)
C6 0.0487(12) 0.0573(14) 0.0383(11) -0.0031(11) 0.0144(9) 0.0004(10)
C7 0.0565(14) 0.0568(16) 0.0402(12) -0.0005(11) 0.0124(10) -0.0020(10)
C8 0.0612(15) 0.069(2) 0.0603(17) 0.0041(14) 0.0122(13) -0.0176(14)
C9 0.0555(16) 0.114(3) 0.0595(18) -0.0091(17) 0.0202(13) -0.0391(19)
C10 0.0635(14) 0.0530(15) 0.0495(13) 0.0027(12) 0.0260(11) 0.0097(11)
C11 0.0624(14) 0.0463(14) 0.0490(13) -0.0069(11) 0.0282(11) 0.0004(10)
C12 0.0649(15) 0.0590(17) 0.0550(14) -0.0027(12) 0.0228(12) -0.0084(12)
C13 0.089(2) 0.069(2) 0.0538(16) -0.0030(17) 0.0120(15) -0.0080(14)
C14 0.124(3) 0.082(2) 0.0515(16) -0.014(2) 0.0419(19) -0.0025(16)
C15 0.107(3) 0.093(3) 0.076(2) -0.019(2) 0.064(2) -0.0076(19)
C16 0.0711(17) 0.0711(19) 0.0688(18) -0.0083(14) 0.0420(15) -0.0003(14)
C17 0.0615(13) 0.0566(15) 0.0361(11) 0.0146(11) 0.0282(10) 0.0063(10)
C18 0.0603(13) 0.0560(14) 0.0334(10) 0.0153(11) 0.0247(10) 0.0113(9)
C19 0.0490(11) 0.0509(12) 0.0291(10) 0.0035(9) 0.0217(8) 0.0042(9)
C20 0.101(2) 0.0636(17) 0.0439(13) 0.0355(16) 0.0457(14) 0.0172(12)
C21 0.096(2) 0.0645(17) 0.0384(12) 0.0317(15) 0.0397(13) 0.0189(11)

loop_
_atom_type_symbol
_atom_type_description
_atom_type_scat_dispersion_real
_atom_type_scat_dispersion_imag
_atom_type_scat_source
C C 0.0033 0.0016 'International Tables Vol C Tables 4.2.6.8 and 6.1.1.4'
H H 0.0000 0.0000 'International Tables Vol C Tables 4.2.6.8 and 6.1.1.4'
N N 0.0061 0.0033 'International Tables Vol C Tables 4.2.6.8 and 6.1.1.4'
O O 0.0106 0.0060 'International Tables Vol C Tables 4.2.6.8 and 6.1.1.4'
Cd Cd -0.8075 1.2024 'International Tables Vol C Tables 4.2.6.8 and 6.1.1.4'

loop_
_geom_angle_atom_site_label_1
_geom_angle_atom_site_label_2
_geom_angle_atom_site_label_3
_geom_angle_site_symmetry_1
_geom_angle_site_symmetry_3
_geom_angle
_geom_angle_publ_flag
O1W Cd1 O1 . 6_657 83.50(5) ?
O1W Cd1 O1 . . 83.50(5) ?
O1 Cd1 O1 6_657 . 167.01(11) ?
O1W Cd1 N1 . . 93.71(5) ?
O1 Cd1 N1 6_657 . 98.30(7) ?
O1 Cd1 N1 . . 82.55(7) ?
O1W Cd1 N1 . 6_657 93.71(5) ?
O1 Cd1 N1 6_657 6_657 82.55(7) ?
O1 Cd1 N1 . 6_657 98.30(7) ?
N1 Cd1 N1 . 6_657 172.58(10) ?
O1W Cd1 O2 . . 136.77(6) ?
O1 Cd1 O2 6_657 . 139.63(8) ?
O1 Cd1 O2 . . 53.34(8) ?
N1 Cd1 O2 . . 84.10(7) ?
N1 Cd1 O2 6_657 . 90.49(7) ?
O1W Cd1 O2 . 6_657 136.77(6) ?
O1 Cd1 O2 6_657 6_657 53.34(8) ?
O1 Cd1 O2 . 6_657 139.63(8) ?
N1 Cd1 O2 . 6_657 90.49(7) ?
N1 Cd1 O2 6_657 6_657 84.10(7) ?
O2 Cd1 O2 . 6_657 86.47(11) ?
C1 O1 Cd1 . . 94.23(16) ?
C1 O2 Cd1 . . 88.96(17) ?
Cd1 O1W H1 . . 109.5 ?
C17 N1 C21 . . 116.76(19) ?
C17 N1 Cd1 . . 119.96(15) ?
C21 N1 Cd1 . . 123.07(15) ?
O1 C1 O2 . . 122.6(2) ?
O1 C1 C2 . . 117.4(3) ?
O2 C1 C2 . . 120.0(3) ?
O1 C1 Cd1 . . 59.23(13) ?
O2 C1 Cd1 . . 64.04(14) ?
C2 C1 Cd1 . . 169.56(19) ?
C3' C2 C3 . . 54.9(5) ?
C3' C2 C4 . . 116.9(4) ?
C3 C2 C4 . . 126.2(4) ?
C3' C2 C1 . . 124.3(5) ?
C3 C2 C1 . . 117.7(4) ?
C4 C2 C1 . . 108.5(2) ?
C3' C2 H2 . . 45.1 ?
C3 C2 H2 . . 99.2 ?
C4 C2 H2 . . 99.2 ?
C1 C2 H2 . . 99.2 ?
C3' C2 H2' . . 100.7 ?
C3 C2 H2' . . 46.6 ?
C4 C2 H2' . . 100.7 ?
C1 C2 H2' . . 100.7 ?
H2 C2 H2' . . 145.7 ?
C2 C3 H3A . . 109.5 ?
C2 C3 H3B . . 109.5 ?
H3A C3 H3B . . 109.5 ?
C2 C3 H3C . . 109.5 ?
H3A C3 H3C . . 109.5 ?
H3B C3 H3C . . 109.5 ?
C2 C3' H3'1 . . 109.5 ?
C2 C3' H3'2 . . 109.5 ?
H3'1 C3' H3'2 . . 109.5 ?
C2 C3' H3'3 . . 109.5 ?
H3'1 C3' H3'3 . . 109.5 ?
H3'2 C3' H3'3 . . 109.5 ?
C9 C4 C5 . . 118.4(3) ?
C9 C4 C2 . . 120.9(4) ?
C5 C4 C2 . . 120.7(4) ?
C4 C5 C6 . . 120.9(3) ?
C4 C5 H5 . . 119.5 ?
C6 C5 H5 . . 119.5 ?
C7 C6 C5 . . 119.7(3) ?
C7 C6 C10 . . 122.3(2) ?
C5 C6 C10 . . 118.0(3) ?
C6 C7 C8 . . 119.4(3) ?
C6 C7 H7 . . 120.3 ?
C8 C7 H7 . . 120.3 ?
C9 C8 C7 . . 120.2(3) ?
C9 C8 H8 . . 119.9 ?
C7 C8 H8 . . 119.9 ?
C8 C9 C4 . . 121.4(3) ?
C8 C9 H9 . . 119.3 ?
C4 C9 H9 . . 119.3 ?
O3 C10 C6 . . 120.0(2) ?
O3 C10 C11 . . 119.5(3) ?
C6 C10 C11 . . 120.5(2) ?
C12 C11 C16 . . 118.8(3) ?
C12 C11 C10 . . 122.5(2) ?
C16 C11 C10 . . 118.7(3) ?
C11 C12 C13 . . 120.1(3) ?
C11 C12 H12 . . 120.0 ?
C13 C12 H12 . . 120.0 ?
C14 C13 C12 . . 119.8(3) ?
C14 C13 H13 . . 120.1 ?
C12 C13 H13 . . 120.1 ?
C13 C14 C15 . . 120.8(3) ?
C13 C14 H14 . . 119.6 ?
C15 C14 H14 . . 119.6 ?
C14 C15 C16 . . 119.7(3) ?
C14 C15 H15 . . 120.1 ?
C16 C15 H15 . . 120.1 ?
C15 C16 C11 . . 120.8(3) ?
C15 C16 H16 . . 119.6 ?
C11 C16 H16 . . 119.6 ?
N1 C17 C18 . . 123.4(2) ?
N1 C17 H17 . . 118.3 ?
C18 C17 H17 . . 118.3 ?
C19 C18 C17 . . 120.3(2) ?
C19 C18 H18 . . 119.9 ?
C17 C18 H18 . . 119.9 ?
C18 C19 C20 . . 116.36(19) ?
C18 C19 C19 . 5_666 122.0(3) ?
C20 C19 C19 . 5_666 121.6(3) ?
C21 C20 C19 . . 119.7(2) ?
C21 C20 H20 . . 120.2 ?
C19 C20 H20 . . 120.2 ?
N1 C21 C20 . . 123.5(2) ?
N1 C21 H21 . . 118.3 ?
C20 C21 H21 . . 118.3 ?

loop_
_geom_bond_atom_site_label_1
_geom_bond_atom_site_label_2
_geom_bond_site_symmetry_2
_geom_bond_distance
_geom_bond_publ_flag
Cd1 O1W . 2.301(3) ?
Cd1 O1 6_657 2.3653(18) ?
Cd1 O1 . 2.3653(18) ?
Cd1 N1 . 2.3713(17) ?
Cd1 N1 6_657 2.3713(17) ?
Cd1 O2 . 2.469(2) ?
Cd1 O2 6_657 2.469(2) ?
O1 C1 . 1.230(3) ?
O2 C1 . 1.247(4) ?
O3 C10 . 1.218(3) ?
O1W H1 . 0.8400 ?
N1 C17 . 1.328(3) ?
N1 C21 . 1.329(3) ?
C1 C2 . 1.534(4) ?
C2 C3' . 1.325(6) ?
C2 C3 . 1.360(6) ?
C2 C4 . 1.523(4) ?
C2 H2 . 0.9800 ?
C2 H2' . 0.9800 ?
C3 H3A . 0.9600 ?
C3 H3B . 0.9600 ?
C3 H3C . 0.9600 ?
C3' H3'1 . 0.9600 ?
C3' H3'2 . 0.9600 ?
C3' H3'3 . 0.9600 ?
C4 C9 . 1.382(5) ?
C4 C5 . 1.383(4) ?
C5 C6 . 1.399(3) ?
C5 H5 . 0.9300 ?
C6 C7 . 1.382(4) ?
C6 C10 . 1.489(4) ?
C7 C8 . 1.388(4) ?
C7 H7 . 0.9300 ?
C8 C9 . 1.376(5) ?
C8 H8 . 0.9300 ?
C9 H9 . 0.9300 ?
C10 C11 . 1.491(3) ?
C11 C12 . 1.385(4) ?
C11 C16 . 1.393(4) ?
C12 C13 . 1.390(4) ?
C12 H12 . 0.9300 ?
C13 C14 . 1.370(5) ?
C13 H13 . 0.9300 ?
C14 C15 . 1.371(6) ?
C14 H14 . 0.9300 ?
C15 C16 . 1.372(4) ?
C15 H15 . 0.9300 ?
C16 H16 . 0.9300 ?
C17 C18 . 1.384(3) ?
C17 H17 . 0.9300 ?
C18 C19 . 1.376(3) ?
C18 H18 . 0.9300 ?
C19 C20 . 1.392(3) ?
C19 C19 5_666 1.494(4) ?
C20 C21 . 1.387(3) ?
C20 H20 . 0.9300 ?
C21 H21 . 0.9300 ?

loop_
_geom_hbond_atom_site_label_D
_geom_hbond_atom_site_label_H
_geom_hbond_atom_site_label_A
_geom_hbond_site_symmetry_A
_geom_hbond_distance_DH
_geom_hbond_distance_HA
_geom_hbond_distance_DA
_geom_hbond_angle_DHA
_geom_hbond_publ_flag
O1w H1 O2 1_565 0.84 2.09 2.741(3) 135 yes

loop_
_geom_torsion_atom_site_label_1
_geom_torsion_atom_site_label_2
_geom_torsion_atom_site_label_3
_geom_torsion_atom_site_label_4
_geom_torsion_site_symmetry_1
_geom_torsion_site_symmetry_2
_geom_torsion_site_symmetry_3
_geom_torsion_site_symmetry_4
_geom_torsion
_geom_torsion_publ_flag
O1W Cd1 O1 C1 . . . . 177.46(15) ?
O1 Cd1 O1 C1 6_657 . . . 177.46(15) ?
N1 Cd1 O1 C1 . . . . 82.84(15) ?
N1 Cd1 O1 C1 6_657 . . . -89.72(15) ?
O2 Cd1 O1 C1 . . . . -5.33(14) ?
O2 Cd1 O1 C1 6_657 . . . 0.9(2) ?
C1 Cd1 O1 C1 6_657 . . . -7.4(4) ?
O1W Cd1 O2 C1 . . . . 9.29(18) ?
O1 Cd1 O2 C1 6_657 . . . -175.73(14) ?
O1 Cd1 O2 C1 . . . . 5.24(14) ?
N1 Cd1 O2 C1 . . . . -79.84(15) ?
N1 Cd1 O2 C1 6_657 . . . 105.24(15) ?
O2 Cd1 O2 C1 6_657 . . . -170.71(18) ?
C1 Cd1 O2 C1 6_657 . . . -175.28(10) ?
O1W Cd1 N1 C17 . . . . -37.10(19) ?
O1 Cd1 N1 C17 6_657 . . . -121.1(2) ?
O1 Cd1 N1 C17 . . . . 45.85(19) ?
O2 Cd1 N1 C17 . . . . 99.6(2) ?
O2 Cd1 N1 C17 6_657 . . . -174.0(2) ?
O1W Cd1 N1 C21 . . . . 148.4(2) ?
O1 Cd1 N1 C21 6_657 . . . 64.5(2) ?
O1 Cd1 N1 C21 . . . . -128.6(2) ?
O2 Cd1 N1 C21 . . . . -74.9(2) ?
O2 Cd1 N1 C21 6_657 . . . 11.5(2) ?
C1 Cd1 N1 C21 . . . . -101.9(2) ?
C1 Cd1 N1 C21 6_657 . . . 37.7(2) ?
Cd1 O1 C1 O2 . . . . 10.1(3) ?
Cd1 O1 C1 C2 . . . . -168.7(2) ?
Cd1 O2 C1 O1 . . . . -9.6(3) ?
Cd1 O2 C1 C2 . . . . 169.1(2) ?
O1W Cd1 C1 O1 . . . . -2.68(16) ?
O1 Cd1 C1 O1 6_657 . . . -177.57(14) ?
N1 Cd1 C1 O1 . . . . -93.06(15) ?
N1 Cd1 C1 O1 6_657 . . . 93.98(15) ?
O2 Cd1 C1 O1 . . . . 170.6(2) ?
O2 Cd1 C1 O1 6_657 . . . -179.35(14) ?
O1 C1 C2 C3' . . . . -150.3(5) ?
O2 C1 C2 C3' . . . . 30.9(6) ?
Cd1 C1 C2 C3' . . . . 141.2(14) ?
O1 C1 C2 C3 . . . . -85.7(6) ?
O2 C1 C2 C3 . . . . 95.5(6) ?
Cd1 C1 C2 C3 . . . . -154.1(13) ?
O1 C1 C2 C4 . . . . 65.9(4) ?
O2 C1 C2 C4 . . . . -112.9(4) ?
Cd1 C1 C2 C4 . . . . -2.5(18) ?
C3' C2 C4 C9 . . . . 126.0(6) ?
C3 C2 C4 C9 . . . . 61.3(7) ?
C1 C2 C4 C9 . . . . -87.2(4) ?
C3' C2 C4 C5 . . . . -56.3(6) ?
C3 C2 C4 C5 . . . . -120.9(7) ?
C1 C2 C4 C5 . . . . 90.5(4) ?
C9 C4 C5 C6 . . . . -1.7(4) ?
C2 C4 C5 C6 . . . . -179.5(2) ?
C4 C5 C6 C7 . . . . 1.9(4) ?
C4 C5 C6 C10 . . . . 179.2(2) ?
C5 C6 C7 C8 . . . . -0.7(4) ?
C10 C6 C7 C8 . . . . -177.9(3) ?
C6 C7 C8 C9 . . . . -0.6(4) ?
C7 C8 C9 C4 . . . . 0.7(5) ?
C5 C4 C9 C8 . . . . 0.4(4) ?
C2 C4 C9 C8 . . . . 178.2(3) ?
C7 C6 C10 O3 . . . . 147.3(3) ?
C5 C6 C10 O3 . . . . -29.9(4) ?
C7 C6 C10 C11 . . . . -32.9(4) ?
C5 C6 C10 C11 . . . . 149.9(2) ?
O3 C10 C11 C12 . . . . 151.6(3) ?
C6 C10 C11 C12 . . . . -28.2(4) ?
O3 C10 C11 C16 . . . . -26.2(4) ?
C6 C10 C11 C16 . . . . 154.0(3) ?
C16 C11 C12 C13 . . . . -0.4(4) ?
C10 C11 C12 C13 . . . . -178.1(3) ?
C11 C12 C13 C14 . . . . 0.1(5) ?
C12 C13 C14 C15 . . . . -0.4(6) ?
C13 C14 C15 C16 . . . . 1.1(6) ?
C14 C15 C16 C11 . . . . -1.4(5) ?
C12 C11 C16 C15 . . . . 1.0(5) ?
C10 C11 C16 C15 . . . . 178.9(3) ?
C21 N1 C17 C18 . . . . 0.2(4) ?
Cd1 N1 C17 C18 . . . . -174.6(2) ?
N1 C17 C18 C19 . . . . 0.6(4) ?
C17 C18 C19 C20 . . . . -0.8(4) ?
C17 C18 C19 C19 . . . 5_666 179.3(3) ?
C18 C19 C20 C21 . . . . 0.2(5) ?
C19 C19 C20 C21 5_666 . . . -179.9(3) ?
C17 N1 C21 C20 . . . . -0.9(5) ?
Cd1 N1 C21 C20 . . . . 173.8(3) ?
C19 C20 C21 N1 . . . . 0.7(5) ?
